data_7152310
loop_
_publ_author_name
'Wu, Dong-Dong'
'He, Ming-Tao'
'Liu, Qi-Di'
'Wang, Wei'
'Zhou, Jie'
'Wang, Lei'
'Fun, Hoong-Kun'
'Xu, Jian-Hua'
'Zhang, Yan'

_publ_section_title
;
 Photoinduced reactions of bicycloalkylidenes with isatin and
 isoquinolinetrione.
;
_journal_issue 18
_journal_name_full 'Organic &amp; biomolecular chemistry'
_journal_page_first 3626
_journal_page_last 3635
_journal_paper_doi 10.1039/c2ob07158d
_journal_volume 10
_journal_year 2012
_chemical_formula_moiety 'C16 H15 N O4'
_chemical_formula_sum 'C16 H15 N O4'
_chemical_formula_weight 285.29
_chemical_name_systematic
;
?
;
_space_group_IT_number 14
_symmetry_cell_setting monoclinic
_symmetry_space_group_name_Hall '-P 2ybc'
_symmetry_space_group_name_H-M 'P 1 21/c 1'
_atom_sites_solution_hydrogens geom
_atom_sites_solution_primary direct
_atom_sites_solution_secondary difmap
_audit_creation_method SHELXL-97
_cell_angle_alpha 90.00
_cell_angle_beta 124.926(1)
_cell_angle_gamma 90.00
_cell_formula_units_Z 4
_cell_length_a 9.2089(2)
_cell_length_b 15.1611(4)
_cell_length_c 12.0162(2)
_cell_measurement_reflns_used 9930
_cell_measurement_temperature 100.0(1)
_cell_measurement_theta_max 35.09
_cell_measurement_theta_min 2.47
_cell_volume 1375.51(5)
_computing_cell_refinement 'SAINT (Bruker, 2009)'
_computing_data_collection 'APEX2 (Bruker, 2009)'
_computing_data_reduction SAINT
_computing_molecular_graphics SHELXTL
_computing_publication_material
;
SHELXTL (Sheldrick, 2008), PLATON (Spek, 2009)
;
_computing_structure_refinement SHELXTL
_computing_structure_solution 'SHELXTL (Sheldrick, 2008)'
_diffrn_ambient_temperature 100.0(1)
_diffrn_measured_fraction_theta_full 0.996
_diffrn_measured_fraction_theta_max 0.996
_diffrn_measurement_device_type
;
Bruker SMART APEXII CCD area-detector diffractometer
;
_diffrn_measurement_method '\f and \w scans'
_diffrn_radiation_monochromator graphite
_diffrn_radiation_source 'fine-focus sealed tube'
_diffrn_radiation_type MoK\a
_diffrn_radiation_wavelength 0.71073
_diffrn_reflns_av_R_equivalents 0.0289
_diffrn_reflns_av_sigmaI/netI 0.0254
_diffrn_reflns_limit_h_max 14
_diffrn_reflns_limit_h_min -14
_diffrn_reflns_limit_k_max 24
_diffrn_reflns_limit_k_min -21
_diffrn_reflns_limit_l_max 19
_diffrn_reflns_limit_l_min -19
_diffrn_reflns_number 23386
_diffrn_reflns_theta_full 35.10
_diffrn_reflns_theta_max 35.10
_diffrn_reflns_theta_min 2.47
_diffrn_standards_number 0
_exptl_absorpt_coefficient_mu 0.100
_exptl_absorpt_correction_T_max 0.9739
_exptl_absorpt_correction_T_min 0.9299
_exptl_absorpt_correction_type multi-scan
_exptl_absorpt_process_details '(<i>SADABS</i>; Bruker, 2009)'
_exptl_crystal_colour colourless
_exptl_crystal_density_diffrn 1.378
_exptl_crystal_density_method 'not measured'
_exptl_crystal_description block
_exptl_crystal_F_000 600
_exptl_crystal_size_max 0.739
_exptl_crystal_size_mid 0.573
_exptl_crystal_size_min 0.267
_refine_diff_density_max 0.518
_refine_diff_density_min -0.298
_refine_diff_density_rms 0.073
_refine_ls_extinction_method none
_refine_ls_goodness_of_fit_ref 1.036
_refine_ls_hydrogen_treatment constr
_refine_ls_matrix_type full
_refine_ls_number_parameters 191
_refine_ls_number_reflns 6088
_refine_ls_number_restraints 0
_refine_ls_restrained_S_all 1.036
_refine_ls_R_factor_all 0.0537
_refine_ls_R_factor_gt 0.0445
_refine_ls_shift/su_max 0.001
_refine_ls_shift/su_mean <0.001
_refine_ls_structure_factor_coef Fsqd
_refine_ls_weighting_details 'calc w=1/[\s^2^(Fo^2^)+(0.0689P)^2^+0.3013P] where P=(Fo^2^+2Fc^2^)/3'
_refine_ls_weighting_scheme calc
_refine_ls_wR_factor_gt 0.1219
_refine_ls_wR_factor_ref 0.1286
_reflns_number_gt 5091
_reflns_number_total 6088
_reflns_threshold_expression I>2\s(I)
_cod_data_source_file c2ob07158d.txt
_cod_data_source_block wdd23_0m
_cod_depositor_comments
;
The following automatic conversions were performed:

'_symmetry_cell_setting' value 'Monoclinic' changed to 'monoclinic'
according to /home/saulius/struct/CIF-dictionaries/cif_core.dic
dictionary named 'cif_core.dic' version 2.4.1 from 2010-06-29.

Automatic conversion script
Id: cif_fix_values 1715 2011-07-08 13:25:40Z adriana 
;
_cod_original_sg_symbol_H-M 'P 21/c'
_cod_database_code 7152310

loop_
_symmetry_equiv_pos_as_xyz
'x, y, z'
'-x, y+1/2, -z+1/2'
'-x, -y, -z'
'x, -y-1/2, z-1/2'

loop_
_atom_site_label
_atom_site_type_symbol
_atom_site_fract_x
_atom_site_fract_y
_atom_site_fract_z
_atom_site_U_iso_or_equiv
_atom_site_adp_type
_atom_site_occupancy
_atom_site_symmetry_multiplicity
_atom_site_calc_flag
_atom_site_refinement_flags
O1 O 0.76672(8) 0.43137(4) 0.41075(6) 0.01900(12) Uani 1 1 d .
O2 O 0.58948(8) 0.49049(4) 0.19839(6) 0.01707(11) Uani 1 1 d .
O3 O 0.86273(11) 0.72297(4) 0.37128(8) 0.02939(16) Uani 1 1 d .
O4 O 0.91656(10) 0.38433(4) 0.28371(8) 0.02685(15) Uani 1 1 d .
N1 N 0.79629(9) 0.57986(5) 0.37812(7) 0.01750(12) Uani 1 1 d .
C1 C 0.86882(11) 0.64546(5) 0.34542(8) 0.01810(14) Uani 1 1 d .
C2 C 0.95938(10) 0.61927(5) 0.27999(7) 0.01595(13) Uani 1 1 d .
C3 C 1.03047(12) 0.68528(6) 0.24426(9) 0.02229(16) Uani 1 1 d .
H3A H 1.0175 0.7442 0.2586 0.027 Uiso 1 1 calc R
C4 C 1.12074(13) 0.66314(7) 0.18712(10) 0.02823(19) Uani 1 1 d .
H4A H 1.1663 0.7075 0.1619 0.034 Uiso 1 1 calc R
C5 C 1.14354(13) 0.57520(7) 0.16723(10) 0.02770(19) Uani 1 1 d .
H5A H 1.2069 0.5609 0.1312 0.033 Uiso 1 1 calc R
C6 C 1.07159(11) 0.50888(6) 0.20130(9) 0.02162(15) Uani 1 1 d .
H6A H 1.0857 0.4500 0.1875 0.026 Uiso 1 1 calc R
C7 C 0.97771(10) 0.53126(5) 0.25651(7) 0.01567(13) Uani 1 1 d .
C8 C 0.89508(10) 0.46278(5) 0.28895(8) 0.01669(13) Uani 1 1 d .
C9 C 0.76307(10) 0.49289(5) 0.32173(7) 0.01508(13) Uani 1 1 d .
C10 C 0.52471(10) 0.40387(5) 0.19111(8) 0.01658(13) Uani 1 1 d .
C11 C 0.60805(10) 0.38020(5) 0.33650(7) 0.01588(13) Uani 1 1 d .
C12 C 0.50048(13) 0.34319(6) 0.08359(9) 0.02321(16) Uani 1 1 d .
H12A H 0.5258 0.2811 0.1056 0.028 Uiso 1 1 calc R
H12B H 0.5276 0.3657 0.0219 0.028 Uiso 1 1 calc R
C13 C 0.34221(12) 0.38225(6) 0.07505(9) 0.02398(16) Uani 1 1 d .
H13A H 0.2748 0.4279 0.0079 0.029 Uiso 1 1 calc R
H13B H 0.2729 0.3433 0.0916 0.029 Uiso 1 1 calc R
C14 C 0.61002(12) 0.29151(6) 0.38942(9) 0.02147(15) Uani 1 1 d .
H14A H 0.7195 0.2717 0.4715 0.026 Uiso 1 1 calc R
H14B H 0.5403 0.2454 0.3240 0.026 Uiso 1 1 calc R
C15 C 0.51127(12) 0.36739(7) 0.40138(9) 0.02404(17) Uani 1 1 d .
H15A H 0.3829 0.3665 0.3429 0.029 Uiso 1 1 calc R
H15B H 0.5622 0.3929 0.4905 0.029 Uiso 1 1 calc R
C16 C 0.69335(12) 0.60700(6) 0.43060(10) 0.02405(17) Uani 1 1 d .
H16A H 0.7487 0.6572 0.4890 0.036 Uiso 1 1 calc R
H16B H 0.6886 0.5593 0.4810 0.036 Uiso 1 1 calc R
H16C H 0.5753 0.6223 0.3562 0.036 Uiso 1 1 calc R

loop_
_atom_site_aniso_label
_atom_site_aniso_U_11
_atom_site_aniso_U_22
_atom_site_aniso_U_33
_atom_site_aniso_U_23
_atom_site_aniso_U_13
_atom_site_aniso_U_12
O1 0.0170(3) 0.0215(3) 0.0140(2) 0.00274(19) 0.0062(2) -0.0036(2)
O2 0.0159(2) 0.0169(2) 0.0140(2) 0.00165(18) 0.0059(2) -0.00098(19)
O3 0.0402(4) 0.0148(3) 0.0380(4) -0.0050(2) 0.0252(3) 0.0008(3)
O4 0.0326(4) 0.0140(3) 0.0395(4) -0.0012(2) 0.0239(3) 0.0022(2)
N1 0.0181(3) 0.0167(3) 0.0203(3) -0.0040(2) 0.0126(3) -0.0011(2)
C1 0.0193(3) 0.0146(3) 0.0191(3) -0.0016(2) 0.0101(3) 0.0003(2)
C2 0.0163(3) 0.0147(3) 0.0147(3) -0.0001(2) 0.0076(3) -0.0012(2)
C3 0.0230(4) 0.0199(4) 0.0206(3) 0.0012(3) 0.0105(3) -0.0062(3)
C4 0.0249(4) 0.0362(5) 0.0237(4) 0.0017(3) 0.0140(4) -0.0098(4)
C5 0.0220(4) 0.0415(5) 0.0237(4) -0.0010(3) 0.0155(3) -0.0035(4)
C6 0.0188(3) 0.0275(4) 0.0197(3) -0.0015(3) 0.0117(3) 0.0017(3)
C7 0.0154(3) 0.0162(3) 0.0146(3) -0.0001(2) 0.0080(3) 0.0004(2)
C8 0.0177(3) 0.0143(3) 0.0178(3) -0.0010(2) 0.0100(3) 0.0003(2)
C9 0.0152(3) 0.0150(3) 0.0141(3) 0.0003(2) 0.0078(3) -0.0008(2)
C10 0.0168(3) 0.0175(3) 0.0141(3) 0.0004(2) 0.0081(3) -0.0023(2)
C11 0.0148(3) 0.0189(3) 0.0143(3) 0.0008(2) 0.0085(3) -0.0015(2)
C12 0.0294(4) 0.0225(4) 0.0185(3) -0.0040(3) 0.0141(3) -0.0055(3)
C13 0.0195(4) 0.0274(4) 0.0171(3) -0.0003(3) 0.0059(3) -0.0051(3)
C14 0.0230(4) 0.0215(4) 0.0206(3) 0.0039(3) 0.0129(3) -0.0016(3)
C15 0.0221(4) 0.0338(4) 0.0220(4) 0.0026(3) 0.0160(3) 0.0004(3)
C16 0.0227(4) 0.0286(4) 0.0258(4) -0.0033(3) 0.0169(3) 0.0033(3)

loop_
_atom_type_symbol
_atom_type_description
_atom_type_scat_dispersion_real
_atom_type_scat_dispersion_imag
_atom_type_scat_source
C C 0.0033 0.0016 'International Tables Vol C Tables 4.2.6.8 and 6.1.1.4'
H H 0.0000 0.0000 'International Tables Vol C Tables 4.2.6.8 and 6.1.1.4'
N N 0.0061 0.0033 'International Tables Vol C Tables 4.2.6.8 and 6.1.1.4'
O O 0.0106 0.0060 'International Tables Vol C Tables 4.2.6.8 and 6.1.1.4'

loop_
_geom_angle_atom_site_label_1
_geom_angle_atom_site_label_2
_geom_angle_atom_site_label_3
_geom_angle
C9 O1 C11 108.36(6)
C10 O2 C9 105.53(6)
C1 N1 C9 122.52(6)
C1 N1 C16 117.34(7)
C9 N1 C16 116.48(7)
O3 C1 N1 121.42(8)
O3 C1 C2 120.66(8)
N1 C1 C2 117.90(7)
C3 C2 C7 119.54(7)
C3 C2 C1 118.37(7)
C7 C2 C1 122.07(7)
C4 C3 C2 119.95(8)
C4 C3 H3A 120.0
C2 C3 H3A 120.0
C3 C4 C5 120.56(8)
C3 C4 H4A 119.7
C5 C4 H4A 119.7
C6 C5 C4 119.92(8)
C6 C5 H5A 120.0
C4 C5 H5A 120.0
C5 C6 C7 119.52(8)
C5 C6 H6A 120.2
C7 C6 H6A 120.2
C2 C7 C6 120.48(7)
C2 C7 C8 118.86(7)
C6 C7 C8 120.66(7)
O4 C8 C7 123.76(7)
O4 C8 C9 118.56(7)
C7 C8 C9 117.54(6)
O1 C9 O2 107.32(6)
O1 C9 N1 110.20(6)
O2 C9 N1 108.86(6)
O1 C9 C8 108.56(6)
O2 C9 C8 107.71(6)
N1 C9 C8 113.95(6)
O2 C10 C13 118.13(7)
O2 C10 C11 103.46(6)
C13 C10 C11 126.44(7)
O2 C10 C12 118.07(6)
C13 C10 C12 61.48(6)
C11 C10 C12 125.80(7)
O1 C11 C14 117.88(7)
O1 C11 C10 104.88(6)
C14 C11 C10 126.21(7)
O1 C11 C15 116.55(7)
C14 C11 C15 61.53(6)
C10 C11 C15 125.46(7)
C10 C12 C13 58.80(6)
C10 C12 H12A 117.9
C13 C12 H12A 117.9
C10 C12 H12B 117.9
C13 C12 H12B 117.9
H12A C12 H12B 115.0
C10 C13 C12 59.72(6)
C10 C13 H13A 117.8
C12 C13 H13A 117.8
C10 C13 H13B 117.8
C12 C13 H13B 117.8
H13A C13 H13B 114.9
C11 C14 C15 59.63(5)
C11 C14 H14A 117.8
C15 C14 H14A 117.8
C11 C14 H14B 117.8
C15 C14 H14B 117.8
H14A C14 H14B 114.9
C11 C15 C14 58.84(5)
C11 C15 H15A 117.9
C14 C15 H15A 117.9
C11 C15 H15B 117.9
C14 C15 H15B 117.9
H15A C15 H15B 115.0
N1 C16 H16A 109.5
N1 C16 H16B 109.5
H16A C16 H16B 109.5
N1 C16 H16C 109.5
H16A C16 H16C 109.5
H16B C16 H16C 109.5

loop_
_geom_bond_atom_site_label_1
_geom_bond_atom_site_label_2
_geom_bond_distance
O1 C9 1.4051(9)
O1 C11 1.4283(10)
O2 C10 1.4242(9)
O2 C9 1.4285(9)
O3 C1 1.2250(10)
O4 C8 1.2133(10)
N1 C1 1.3748(10)
N1 C9 1.4331(10)
N1 C16 1.4664(10)
C1 C2 1.4906(11)
C2 C3 1.3916(11)
C2 C7 1.3939(11)
C3 C4 1.3888(13)
C3 H3A 0.9300
C4 C5 1.3915(16)
C4 H4A 0.9300
C5 C6 1.3886(13)
C5 H5A 0.9300
C6 C7 1.3997(11)
C6 H6A 0.9300
C7 C8 1.4658(11)
C8 C9 1.5459(10)
C10 C13 1.4809(12)
C10 C11 1.4949(10)
C10 C12 1.4951(11)
C11 C14 1.4830(11)
C11 C15 1.4951(11)
C12 C13 1.5213(14)
C12 H12A 0.9700
C12 H12B 0.9700
C13 H13A 0.9700
C13 H13B 0.9700
C14 C15 1.5234(13)
C14 H14A 0.9700
C14 H14B 0.9700
C15 H15A 0.9700
C15 H15B 0.9700
C16 H16A 0.9600
C16 H16B 0.9600
C16 H16C 0.9600

loop_
_geom_torsion_atom_site_label_1
_geom_torsion_atom_site_label_2
_geom_torsion_atom_site_label_3
_geom_torsion_atom_site_label_4
_geom_torsion
C9 N1 C1 O3 164.65(8)
C16 N1 C1 O3 6.97(12)
C9 N1 C1 C2 -16.73(11)
C16 N1 C1 C2 -174.41(7)
O3 C1 C2 C3 -2.50(12)
N1 C1 C2 C3 178.87(7)
O3 C1 C2 C7 176.15(8)
N1 C1 C2 C7 -2.48(12)
C7 C2 C3 C4 -0.76(13)
C1 C2 C3 C4 177.93(8)
C2 C3 C4 C5 -1.09(14)
C3 C4 C5 C6 1.73(15)
C4 C5 C6 C7 -0.50(14)
C3 C2 C7 C6 1.98(12)
C1 C2 C7 C6 -176.66(7)
C3 C2 C7 C8 -177.22(7)
C1 C2 C7 C8 4.14(11)
C5 C6 C7 C2 -1.35(12)
C5 C6 C7 C8 177.84(8)
C2 C7 C8 O4 -173.14(8)
C6 C7 C8 O4 7.66(13)
C2 C7 C8 C9 11.32(10)
C6 C7 C8 C9 -167.88(7)
C11 O1 C9 O2 9.85(8)
C11 O1 C9 N1 128.25(7)
C11 O1 C9 C8 -106.31(7)
C10 O2 C9 O1 -27.14(7)
C10 O2 C9 N1 -146.40(6)
C10 O2 C9 C8 89.58(7)
C1 N1 C9 O1 153.53(7)
C16 N1 C9 O1 -48.61(9)
C1 N1 C9 O2 -89.02(9)
C16 N1 C9 O2 68.84(8)
C1 N1 C9 C8 31.21(10)
C16 N1 C9 C8 -170.93(7)
O4 C8 C9 O1 33.15(10)
C7 C8 C9 O1 -151.07(7)
O4 C8 C9 O2 -82.76(9)
C7 C8 C9 O2 93.02(8)
O4 C8 C9 N1 156.36(8)
C7 C8 C9 N1 -27.86(9)
C9 O2 C10 C13 177.71(7)
C9 O2 C10 C11 32.58(7)
C9 O2 C10 C12 -111.46(8)
C9 O1 C11 C14 156.63(7)
C9 O1 C11 C10 10.32(8)
C9 O1 C11 C15 -133.16(7)
O2 C10 C11 O1 -26.44(8)
C13 C10 C11 O1 -167.63(8)
C12 C10 C11 O1 113.85(8)
O2 C10 C11 C14 -169.01(7)
C13 C10 C11 C14 49.79(12)
C12 C10 C11 C14 -28.72(12)
O2 C10 C11 C15 112.75(9)
C13 C10 C11 C15 -28.44(13)
C12 C10 C11 C15 -106.96(10)
O2 C10 C12 C13 -108.56(8)
C11 C10 C12 C13 116.20(9)
O2 C10 C13 C12 108.47(8)
C11 C10 C13 C12 -115.24(9)
O1 C11 C14 C15 106.76(8)
C10 C11 C14 C15 -114.89(9)
O1 C11 C15 C14 -108.89(8)
C10 C11 C15 C14 116.03(9)
